data_1512573
loop_
_publ_author_name
'Cai, Zhong-Jian'
'Wang, Shun-Yi'
'Ji, Shun-Jun'

_publ_section_title
;
 I2/TBHP-Catalyzed Chemoselective Amination of Indoles
;
_journal_issue 20
_journal_name_full 'Organic Letters'
_journal_page_first 5226
_journal_paper_doi 10.1021/ol4023936
_journal_volume 15
_journal_year 2013
_chemical_absolute_configuration ad
_chemical_formula_moiety 'C25 H24 I N3 O4 S'
_chemical_formula_sum 'C25 H24 I N3 O4 S'
_chemical_formula_weight 589.43
_chemical_name_systematic
;
 ? 
;
_space_group_crystal_system monoclinic
_space_group_IT_number 4
_space_group_name_Hall 'P 2yb'
_space_group_name_H-M_alt 'P 1 21 1'
_symmetry_space_group_name_Hall 'P 2yb'
_symmetry_space_group_name_H-M 'P 1 21 1'
_atom_sites_solution_hydrogens geom
_atom_sites_solution_primary iterative
_atom_sites_solution_secondary difmap
_audit_creation_date 2013-05-15
_audit_creation_method
;
  Olex2 1.2
  (compiled Apr 23 2013 17:54:37, GUI svn.r4466)
;
_cell_angle_alpha 90.00
_cell_angle_beta 116.328(7)
_cell_angle_gamma 90.00
_cell_formula_units_Z 4
_cell_length_a 9.7685(5)
_cell_length_b 26.1496(11)
_cell_length_c 10.6114(6)
_cell_measurement_reflns_used 6460
_cell_measurement_temperature 200.05(10)
_cell_measurement_theta_max 28.7080
_cell_measurement_theta_min 3.7700
_cell_volume 2429.4(3)
_computing_cell_refinement
;
CrysAlisPro, Agilent Technologies,
Version 1.171.36.28 (release 01-02-2013 CrysAlis171 .NET)
(compiled Feb  1 2013,16:14:44)
;
_computing_data_collection
;
CrysAlisPro, Agilent Technologies,
Version 1.171.36.28 (release 01-02-2013 CrysAlis171 .NET)
(compiled Feb  1 2013,16:14:44)
;
_computing_data_reduction
;
CrysAlisPro, Agilent Technologies,
Version 1.171.36.28 (release 01-02-2013 CrysAlis171 .NET)
(compiled Feb  1 2013,16:14:44)
;
_computing_molecular_graphics
;
O. V. Dolomanov, L. J. Bourhis, R. J. Gildea, J. A. K. Howard and H. Puschmann,
OLEX2: a complete structure solution, refinement and analysis program.
J. Appl. Cryst. (2009). 42, 339-341.
;
_computing_publication_material
;
O. V. Dolomanov, L. J. Bourhis, R. J. Gildea, J. A. K. Howard and H. Puschmann,
OLEX2: a complete structure solution, refinement and analysis program.
J. Appl. Cryst. (2009). 42, 339-341.
;
_computing_structure_refinement
;
XL, G.M. Sheldrick, Acta Cryst.
(2008). A64, 112-122
;
_computing_structure_solution 'SUPERFLIP, J. Appl. Cryst. (2007) 40, 786-790'
_diffrn_ambient_temperature 200.05(10)
_diffrn_detector_area_resol_mean 10.4692
_diffrn_measured_fraction_theta_full 0.9976
_diffrn_measured_fraction_theta_max 0.9976
_diffrn_measurement_details
;
  1 omega  -11.00   19.00   1.0000    5.0000
omega____ theta____ kappa____ phi______ frames
    -      -12.0816  -99.0000  -30.0000 30

  2 omega    6.00   32.00   1.0000    5.0000
omega____ theta____ kappa____ phi______ frames
    -      -12.0816   38.0000   90.0000 26

  3 omega  -77.00    6.00   1.0000    5.0000
omega____ theta____ kappa____ phi______ frames
    -      -12.0816  -38.0000  -30.0000 83

  4 omega  -41.00   46.00   1.0000    5.0000
omega____ theta____ kappa____ phi______ frames
    -       12.2378  -77.0000 -120.0000 87

  5 omega   35.00   72.00   1.0000    5.0000
omega____ theta____ kappa____ phi______ frames
    -       12.2378  178.0000   90.0000 37
;
_diffrn_measurement_device_type 'Xcalibur, Atlas, Gemini'
_diffrn_measurement_method '\w scans'
_diffrn_orient_matrix_UB_11 0.0035827000
_diffrn_orient_matrix_UB_12 -0.0029485000
_diffrn_orient_matrix_UB_13 -0.0648976000
_diffrn_orient_matrix_UB_21 0.0154522000
_diffrn_orient_matrix_UB_22 -0.0264535000
_diffrn_orient_matrix_UB_23 0.0139647000
_diffrn_orient_matrix_UB_31 -0.0794518000
_diffrn_orient_matrix_UB_32 -0.0052651000
_diffrn_orient_matrix_UB_33 -0.0339309000
_diffrn_radiation_monochromator graphite
_diffrn_radiation_type 'Mo K\a'
_diffrn_radiation_wavelength 0.7107
_diffrn_reflns_av_R_equivalents 0.0311
_diffrn_reflns_av_unetI/netI 0.0473
_diffrn_reflns_limit_h_max 12
_diffrn_reflns_limit_h_min -12
_diffrn_reflns_limit_k_max 32
_diffrn_reflns_limit_k_min -32
_diffrn_reflns_limit_l_max 13
_diffrn_reflns_limit_l_min -13
_diffrn_reflns_number 15586
_diffrn_reflns_theta_full 26.37
_diffrn_reflns_theta_max 26.37
_diffrn_reflns_theta_min 2.83
_diffrn_source 'Enhance (Mo) X-ray Source'
_exptl_absorpt_coefficient_mu 1.441
_exptl_absorpt_correction_T_max 1.00000
_exptl_absorpt_correction_T_min 0.86550
_exptl_absorpt_correction_type multi-scan
_exptl_absorpt_process_details
;
CrysAlisPro, Agilent Technologies,
Version 1.171.36.28 (release 01-02-2013 CrysAlis171 .NET)
(compiled Feb  1 2013,16:14:44)
Empirical absorption correction using spherical harmonics,
 implemented in SCALE3 ABSPACK scaling algorithm.
;
_exptl_crystal_colour colourless
_exptl_crystal_colour_primary colourless
_exptl_crystal_density_diffrn 1.612
_exptl_crystal_density_method 'not measured'
_exptl_crystal_description prism
_exptl_crystal_F_000 1184
_exptl_crystal_size_max 0.45
_exptl_crystal_size_mid 0.42
_exptl_crystal_size_min 0.12
_refine_diff_density_max 0.862
_refine_diff_density_min -0.850
_refine_diff_density_rms 0.071
_refine_ls_abs_structure_details 'Flack H D (1983), Acta Cryst. A39, 876-881'
_refine_ls_abs_structure_Flack -0.028(13)
_refine_ls_extinction_method none
_refine_ls_goodness_of_fit_ref 1.010
_refine_ls_hydrogen_treatment constr
_refine_ls_matrix_type full
_refine_ls_number_parameters 617
_refine_ls_number_reflns 8218
_refine_ls_number_restraints 1
_refine_ls_restrained_S_all 1.009
_refine_ls_R_factor_all 0.0397
_refine_ls_R_factor_gt 0.0339
_refine_ls_shift/su_max 0.001
_refine_ls_shift/su_mean 0.000
_refine_ls_structure_factor_coef Fsqd
_refine_ls_weighting_details 'calc w=1/[\s^2^(Fo^2^)+(0.0324P)^2^+0.6621P] where P=(Fo^2^+2Fc^2^)/3'
_refine_ls_weighting_scheme calc
_refine_ls_wR_factor_gt 0.0712
_refine_ls_wR_factor_ref 0.0745
_reflns_number_gt 7492
_reflns_number_total 8218
_reflns_threshold_expression >2sigma(I)
_cod_data_source_file ol4023936_si_005.cif
_cod_data_source_block g130428a
_cod_original_cell_volume 2429.4(2)
_cod_database_code 1512573
_chemical_oxdiff_formula 'C11 H10 N O'
_reflns_odcompleteness_completeness 99.76
_reflns_odcompleteness_iscentric 1
_reflns_odcompleteness_theta 26.32
_olex2_refinement_description
;
1. Fixed Uiso
 At 1.2 times of:
  All C(H) groups, All C(H,H) groups, All N(H) groups
 At 1.5 times of:
  All C(H,H,H) groups
2.a Ternary CH refined with riding coordinates:
 C14(H14), C16(H16), C39(H39), C41(H41)
2.b Secondary CH2 refined with riding coordinates:
 C15(H15A,H15B), C40(H40A,H40B)
2.c Aromatic/amide H refined with riding coordinates:
 C3(H3), C4(H4), C5(H5), C6(H6), C8(H8), C9(H9), C10(H10), C11(H11), C20(H20),
 C21(H21), C23(H23), C24(H24), N1(H1), N2(H2), C28(H28), C29(H29), C30(H30),
 C31(H31), C32(H32), C33(H33), C34(H34), C35(H35), C45(H45), C46(H46), C48(H48),
  C49(H49), N4(H4A), N5(H5A)
2.d Idealised Me refined as rotating group:
 C18(H18A,H18B,H18C), C25(H25A,H25B,H25C), C43(H43A,H43B,H43C), C50(H50A,H50B,
 H50C)
;

loop_
_space_group_symop_id
_space_group_symop_operation_xyz
1 'x, y, z'
2 '-x, y+1/2, -z'

loop_
_atom_site_label
_atom_site_type_symbol
_atom_site_fract_x
_atom_site_fract_y
_atom_site_fract_z
_atom_site_U_iso_or_equiv
_atom_site_adp_type
_atom_site_occupancy
_atom_site_symmetry_multiplicity
_atom_site_calc_flag
_atom_site_refinement_flags
I1 I 1.47209(3) 0.261519(12) 0.53164(4) 0.04136(10) Uani 1 1 d .
I2 I -0.14568(4) 0.350631(14) 0.75844(4) 0.04688(11) Uani 1 1 d .
S1 S 0.94627(12) 0.11543(4) 0.62911(12) 0.0265(2) Uani 1 1 d .
S2 S 0.46576(12) 0.51092(4) 0.88405(11) 0.0250(2) Uani 1 1 d .
O1 O 0.9433(4) 0.07361(12) 0.5400(4) 0.0329(8) Uani 1 1 d .
O2 O 1.0690(3) 0.11928(14) 0.7676(3) 0.0357(8) Uani 1 1 d .
O3 O 1.2030(4) 0.24024(15) 0.7178(4) 0.0452(9) Uani 1 1 d .
O4 O 1.0647(4) 0.23704(12) 0.8378(3) 0.0345(7) Uani 1 1 d .
O5 O 0.4895(4) 0.50401(13) 1.0249(3) 0.0349(8) Uani 1 1 d .
O6 O 0.3774(3) 0.55385(12) 0.8042(3) 0.0319(7) Uani 1 1 d .
O7 O 0.2843(4) 0.38654(14) 0.9523(3) 0.0414(8) Uani 1 1 d .
O8 O 0.5372(4) 0.37339(14) 1.0636(3) 0.0409(8) Uani 1 1 d .
N1 N 1.1075(4) 0.23166(13) 0.3954(4) 0.0243(8) Uani 1 1 d .
H1 H 1.1589 0.2539 0.4583 0.029 Uiso 1 1 calc R
N2 N 0.7578(4) 0.15792(14) 0.2906(4) 0.0270(8) Uani 1 1 d .
H2 H 0.6970 0.1351 0.2954 0.032 Uiso 1 1 calc R
N3 N 0.9430(4) 0.16678(14) 0.5412(4) 0.0253(8) Uani 1 1 d .
N4 N 0.0776(4) 0.38849(14) 0.6220(4) 0.0282(8) Uani 1 1 d .
H4A H 0.0878 0.3624 0.6748 0.034 Uiso 1 1 calc R
N5 N 0.2923(4) 0.48528(14) 0.5449(4) 0.0277(8) Uani 1 1 d .
H5A H 0.3380 0.5140 0.5517 0.033 Uiso 1 1 calc R
N6 N 0.3771(4) 0.46084(14) 0.7929(4) 0.0239(8) Uani 1 1 d .
C1 C 1.1784(5) 0.20665(17) 0.3261(5) 0.0252(9) Uani 1 1 d .
C2 C 1.3345(5) 0.21316(16) 0.3627(5) 0.0262(10) Uani 1 1 d .
C3 C 1.4081(5) 0.18842(18) 0.2957(5) 0.0324(11) Uani 1 1 d .
H3 H 1.5111 0.1946 0.3229 0.039 Uiso 1 1 calc R
C4 C 1.3292(5) 0.15441(18) 0.1882(5) 0.0337(11) Uani 1 1 d .
H4 H 1.3794 0.1365 0.1453 0.040 Uiso 1 1 calc R
C5 C 1.1763(6) 0.14750(18) 0.1457(5) 0.0317(11) Uani 1 1 d .
H5 H 1.1215 0.1256 0.0712 0.038 Uiso 1 1 calc R
C6 C 1.1020(5) 0.17287(18) 0.2125(5) 0.0278(10) Uani 1 1 d .
H6 H 0.9979 0.1674 0.1812 0.033 Uiso 1 1 calc R
C7 C 0.7224(5) 0.19324(18) 0.1819(5) 0.0267(10) Uani 1 1 d .
C8 C 0.5967(5) 0.1938(2) 0.0516(5) 0.0360(12) Uani 1 1 d .
H8 H 0.5222 0.1686 0.0267 0.043 Uiso 1 1 calc R
C9 C 0.5842(5) 0.2329(2) -0.0412(5) 0.0398(12) Uani 1 1 d .
H9 H 0.5010 0.2335 -0.1296 0.048 Uiso 1 1 calc R
C10 C 0.6926(5) 0.2710(2) -0.0049(5) 0.0414(13) Uani 1 1 d .
H10 H 0.6820 0.2970 -0.0686 0.050 Uiso 1 1 calc R
C11 C 0.8184(5) 0.2706(2) 0.1274(5) 0.0348(11) Uani 1 1 d .
H11 H 0.8914 0.2964 0.1533 0.042 Uiso 1 1 calc R
C12 C 0.8322(5) 0.23146(17) 0.2185(5) 0.0237(9) Uani 1 1 d .
C13 C 0.9496(4) 0.22211(15) 0.3671(4) 0.0210(9) Uani 1 1 d .
C14 C 0.9159(5) 0.16627(16) 0.3949(4) 0.0248(9) Uani 1 1 d .
H14 H 0.9849 0.1422 0.3810 0.030 Uiso 1 1 calc R
C15 C 0.9086(5) 0.25285(16) 0.4708(4) 0.0228(9) Uani 1 1 d .
H15A H 0.9719 0.2832 0.5025 0.027 Uiso 1 1 calc R
H15B H 0.8024 0.2634 0.4248 0.027 Uiso 1 1 calc R
C16 C 0.9366(5) 0.21811(16) 0.5961(5) 0.0247(9) Uani 1 1 d .
H16 H 0.8506 0.2203 0.6198 0.030 Uiso 1 1 calc R
C17 C 1.0855(5) 0.23182(17) 0.7239(5) 0.0288(10) Uani 1 1 d .
C18 C 1.1938(6) 0.2569(2) 0.9598(5) 0.0418(12) Uani 1 1 d .
H18A H 1.2796 0.2344 0.9844 0.063 Uiso 1 1 calc R
H18B H 1.1681 0.2591 1.0372 0.063 Uiso 1 1 calc R
H18C H 1.2194 0.2902 0.9391 0.063 Uiso 1 1 calc R
C19 C 0.7760(5) 0.11441(16) 0.6481(5) 0.0262(10) Uani 1 1 d .
C20 C 0.6384(5) 0.10556(18) 0.5331(5) 0.0299(10) Uani 1 1 d .
H20 H 0.6346 0.1013 0.4446 0.036 Uiso 1 1 calc R
C21 C 0.5051(5) 0.10300(19) 0.5497(5) 0.0326(11) Uani 1 1 d .
H21 H 0.4122 0.0973 0.4716 0.039 Uiso 1 1 calc R
C22 C 0.5089(5) 0.10878(19) 0.6811(6) 0.0342(11) Uani 1 1 d .
C23 C 0.6492(6) 0.1172(3) 0.7947(6) 0.0486(15) Uani 1 1 d .
H23 H 0.6539 0.1208 0.8837 0.058 Uiso 1 1 calc R
C24 C 0.7823(6) 0.1204(2) 0.7802(5) 0.0432(13) Uani 1 1 d .
H24 H 0.8750 0.1265 0.8580 0.052 Uiso 1 1 calc R
C25 C 0.3646(6) 0.1077(2) 0.7003(7) 0.0519(15) Uani 1 1 d .
H25A H 0.3350 0.1421 0.7088 0.078 Uiso 1 1 calc R
H25B H 0.3827 0.0889 0.7839 0.078 Uiso 1 1 calc R
H25C H 0.2844 0.0916 0.6205 0.078 Uiso 1 1 calc R
C26 C -0.0662(5) 0.41159(18) 0.5535(5) 0.0272(10) Uani 1 1 d .
C27 C -0.1839(5) 0.39936(18) 0.5901(5) 0.0305(10) Uani 1 1 d .
C28 C -0.3299(5) 0.4202(2) 0.5168(6) 0.0398(13) Uani 1 1 d .
H28 H -0.4059 0.4115 0.5431 0.048 Uiso 1 1 calc R
C29 C -0.3624(6) 0.4529(2) 0.4076(6) 0.0433(13) Uani 1 1 d .
H29 H -0.4610 0.4654 0.3567 0.052 Uiso 1 1 calc R
C30 C -0.2471(6) 0.4674(2) 0.3732(6) 0.0429(13) Uani 1 1 d .
H30 H -0.2664 0.4914 0.3028 0.051 Uiso 1 1 calc R
C31 C -0.1041(5) 0.4463(2) 0.4427(5) 0.0369(12) Uani 1 1 d .
H31 H -0.0294 0.4555 0.4150 0.044 Uiso 1 1 calc R
C32 C 0.2423(5) 0.46139(18) 0.3008(5) 0.0329(11) Uani 1 1 d .
H32 H 0.2738 0.4927 0.2811 0.039 Uiso 1 1 calc R
C33 C 0.1914(6) 0.4229(2) 0.2020(5) 0.0378(12) Uani 1 1 d .
H33 H 0.1869 0.4286 0.1138 0.045 Uiso 1 1 calc R
C34 C 0.1468(6) 0.3760(2) 0.2311(5) 0.0419(12) Uani 1 1 d .
H34 H 0.1162 0.3502 0.1638 0.050 Uiso 1 1 calc R
C35 C 0.1474(6) 0.36714(19) 0.3613(5) 0.0367(12) Uani 1 1 d .
H35 H 0.1163 0.3359 0.3815 0.044 Uiso 1 1 calc R
C36 C 0.1949(5) 0.40579(17) 0.4579(5) 0.0248(9) Uani 1 1 d .
C37 C 0.2451(4) 0.45203(17) 0.4307(5) 0.0242(9) Uani 1 1 d .
C38 C 0.2107(5) 0.40691(16) 0.6073(4) 0.0232(9) Uani 1 1 d .
C39 C 0.2526(5) 0.46401(16) 0.6504(4) 0.0234(9) Uani 1 1 d .
H39 H 0.1651 0.4822 0.6508 0.028 Uiso 1 1 calc R
C40 C 0.3563(5) 0.37698(17) 0.7068(5) 0.0246(9) Uani 1 1 d .
H40A H 0.3283 0.3442 0.7316 0.030 Uiso 1 1 calc R
H40B H 0.4212 0.3709 0.6608 0.030 Uiso 1 1 calc R
C41 C 0.4407(5) 0.40957(16) 0.8389(5) 0.0258(10) Uani 1 1 d .
H41 H 0.5507 0.4095 0.8665 0.031 Uiso 1 1 calc R
C42 C 0.4098(5) 0.39011(17) 0.9589(5) 0.0255(10) Uani 1 1 d .
C43 C 0.5224(7) 0.3467(3) 1.1779(5) 0.0537(15) Uani 1 1 d .
H43A H 0.4444 0.3629 1.1957 0.081 Uiso 1 1 calc R
H43B H 0.6179 0.3482 1.2613 0.081 Uiso 1 1 calc R
H43C H 0.4953 0.3117 1.1519 0.081 Uiso 1 1 calc R
C44 C 0.6469(5) 0.51231(17) 0.8848(5) 0.0257(9) Uani 1 1 d .
C45 C 0.6587(5) 0.5106(2) 0.7605(5) 0.0340(11) Uani 1 1 d .
H45 H 0.5715 0.5076 0.6754 0.041 Uiso 1 1 calc R
C46 C 0.8019(6) 0.5134(2) 0.7627(6) 0.0391(12) Uani 1 1 d .
H46 H 0.8100 0.5127 0.6786 0.047 Uiso 1 1 calc R
C47 C 0.9324(5) 0.51723(19) 0.8888(6) 0.0356(12) Uani 1 1 d .
C48 C 0.9178(5) 0.5194(2) 1.0122(5) 0.0394(12) Uani 1 1 d .
H48 H 1.0052 0.5225 1.0971 0.047 Uiso 1 1 calc R
C49 C 0.7769(5) 0.51689(19) 1.0130(5) 0.0331(11) Uani 1 1 d .
H49 H 0.7690 0.5182 1.0971 0.040 Uiso 1 1 calc R
C50 C 1.0872(6) 0.5200(3) 0.8899(7) 0.0614(17) Uani 1 1 d .
H50A H 1.1618 0.5311 0.9808 0.092 Uiso 1 1 calc R
H50B H 1.0836 0.5438 0.8197 0.092 Uiso 1 1 calc R
H50C H 1.1148 0.4868 0.8700 0.092 Uiso 1 1 calc R

loop_
_atom_site_aniso_label
_atom_site_aniso_U_11
_atom_site_aniso_U_22
_atom_site_aniso_U_33
_atom_site_aniso_U_23
_atom_site_aniso_U_13
_atom_site_aniso_U_12
I1 0.02413(15) 0.04611(19) 0.0485(2) -0.01411(17) 0.01128(13) -0.00595(15)
I2 0.0445(2) 0.0523(2) 0.0542(2) 0.01631(19) 0.03132(18) 0.00105(17)
S1 0.0231(5) 0.0242(5) 0.0314(6) 0.0035(5) 0.0112(5) 0.0011(4)
S2 0.0262(6) 0.0232(5) 0.0255(6) -0.0025(4) 0.0113(5) -0.0005(4)
O1 0.0343(17) 0.0229(16) 0.047(2) -0.0011(14) 0.0232(16) -0.0009(14)
O2 0.0248(16) 0.042(2) 0.0345(19) 0.0089(16) 0.0073(14) 0.0007(15)
O3 0.0261(18) 0.069(3) 0.036(2) -0.0060(18) 0.0096(16) -0.0123(17)
O4 0.0438(19) 0.0340(18) 0.0213(16) -0.0048(14) 0.0105(15) -0.0046(15)
O5 0.0344(18) 0.045(2) 0.0264(18) -0.0064(15) 0.0148(14) -0.0045(15)
O6 0.0314(17) 0.0213(16) 0.0386(19) -0.0001(14) 0.0117(15) 0.0042(13)
O7 0.040(2) 0.053(2) 0.0320(19) 0.0063(17) 0.0161(16) 0.0009(17)
O8 0.046(2) 0.043(2) 0.0280(18) 0.0098(16) 0.0111(17) 0.0101(18)
N1 0.0219(18) 0.0231(18) 0.030(2) -0.0061(16) 0.0138(16) -0.0046(15)
N2 0.0235(19) 0.031(2) 0.025(2) -0.0039(16) 0.0094(16) -0.0104(16)
N3 0.0286(19) 0.0221(19) 0.0238(19) 0.0019(15) 0.0103(16) -0.0019(16)
N4 0.0271(19) 0.026(2) 0.032(2) 0.0062(16) 0.0129(17) -0.0006(16)
N5 0.036(2) 0.0193(18) 0.0209(19) 0.0001(15) 0.0066(17) -0.0077(16)
N6 0.0263(19) 0.0197(18) 0.0202(18) 0.0016(15) 0.0053(16) 0.0034(15)
C1 0.024(2) 0.024(2) 0.030(2) 0.0045(19) 0.0131(19) 0.0001(18)
C2 0.025(2) 0.021(2) 0.029(2) -0.0010(19) 0.008(2) -0.0002(18)
C3 0.024(2) 0.032(3) 0.046(3) 0.004(2) 0.020(2) 0.003(2)
C4 0.042(3) 0.030(2) 0.037(3) 0.005(2) 0.023(2) 0.010(2)
C5 0.046(3) 0.025(2) 0.028(2) -0.0077(19) 0.020(2) -0.003(2)
C6 0.024(2) 0.030(2) 0.028(2) -0.004(2) 0.0096(19) -0.0023(19)
C7 0.024(2) 0.032(2) 0.029(2) -0.005(2) 0.017(2) -0.0055(19)
C8 0.024(2) 0.050(3) 0.031(3) -0.010(2) 0.008(2) -0.009(2)
C9 0.026(2) 0.062(3) 0.024(2) 0.002(2) 0.004(2) 0.002(2)
C10 0.040(3) 0.052(4) 0.031(3) 0.010(2) 0.015(2) 0.007(2)
C11 0.031(2) 0.039(3) 0.033(3) 0.005(2) 0.013(2) -0.002(2)
C12 0.024(2) 0.026(2) 0.022(2) 0.0001(19) 0.0108(18) 0.0009(19)
C13 0.020(2) 0.018(2) 0.025(2) -0.0006(17) 0.0108(18) -0.0016(17)
C14 0.024(2) 0.023(2) 0.030(2) -0.0034(19) 0.0141(19) -0.0005(18)
C15 0.0194(19) 0.024(2) 0.025(2) 0.0000(18) 0.0093(17) 0.0028(17)
C16 0.023(2) 0.019(2) 0.032(2) -0.0006(18) 0.0118(19) 0.0005(17)
C17 0.031(3) 0.025(2) 0.030(3) 0.001(2) 0.013(2) -0.001(2)
C18 0.059(3) 0.033(3) 0.022(2) 0.007(2) 0.007(2) 0.003(3)
C19 0.028(2) 0.019(2) 0.037(3) 0.0043(19) 0.019(2) 0.0026(18)
C20 0.032(3) 0.029(2) 0.032(3) 0.004(2) 0.016(2) 0.002(2)
C21 0.024(2) 0.029(2) 0.039(3) 0.000(2) 0.008(2) -0.002(2)
C22 0.035(3) 0.030(3) 0.047(3) 0.005(2) 0.027(2) 0.007(2)
C23 0.042(3) 0.077(4) 0.035(3) -0.007(3) 0.024(3) 0.003(3)
C24 0.032(3) 0.065(4) 0.033(3) -0.003(3) 0.015(2) 0.000(3)
C25 0.045(3) 0.054(4) 0.073(4) 0.001(3) 0.041(3) -0.001(3)
C26 0.022(2) 0.030(2) 0.029(2) -0.001(2) 0.0119(19) 0.0002(19)
C27 0.025(2) 0.032(2) 0.038(3) -0.005(2) 0.017(2) -0.0041(19)
C28 0.027(3) 0.047(3) 0.050(3) -0.006(3) 0.022(2) -0.003(2)
C29 0.024(3) 0.056(3) 0.044(3) 0.008(3) 0.011(2) 0.008(2)
C30 0.035(3) 0.055(3) 0.035(3) 0.013(3) 0.013(2) 0.006(3)
C31 0.026(2) 0.048(3) 0.040(3) 0.009(2) 0.017(2) 0.002(2)
C32 0.027(2) 0.031(3) 0.039(3) 0.005(2) 0.013(2) -0.001(2)
C33 0.044(3) 0.046(3) 0.032(3) 0.002(2) 0.024(2) 0.003(2)
C34 0.051(3) 0.043(3) 0.031(3) -0.012(2) 0.018(2) -0.002(3)
C35 0.046(3) 0.035(3) 0.034(3) -0.002(2) 0.022(2) -0.003(2)
C36 0.023(2) 0.025(2) 0.025(2) -0.0037(18) 0.0097(19) 0.0006(18)
C37 0.0132(19) 0.030(2) 0.026(2) 0.0035(19) 0.0064(17) 0.0015(18)
C38 0.021(2) 0.021(2) 0.026(2) 0.0015(18) 0.0094(18) -0.0012(17)
C39 0.020(2) 0.020(2) 0.026(2) 0.0016(18) 0.0062(18) 0.0003(17)
C40 0.024(2) 0.022(2) 0.030(2) -0.0001(19) 0.0146(19) 0.0011(18)
C41 0.020(2) 0.021(2) 0.030(2) -0.0003(18) 0.0056(19) 0.0034(17)
C42 0.028(2) 0.021(2) 0.025(2) -0.0025(19) 0.008(2) 0.0006(19)
C43 0.069(4) 0.058(4) 0.028(3) 0.015(3) 0.016(3) 0.009(3)
C44 0.023(2) 0.023(2) 0.030(2) 0.0022(19) 0.0101(19) 0.0009(18)
C45 0.030(2) 0.042(3) 0.026(3) -0.009(2) 0.009(2) -0.006(2)
C46 0.042(3) 0.046(3) 0.040(3) -0.008(2) 0.027(2) -0.010(2)
C47 0.027(3) 0.033(3) 0.052(3) -0.002(2) 0.022(2) 0.000(2)
C48 0.029(3) 0.044(3) 0.036(3) 0.001(2) 0.006(2) 0.000(2)
C49 0.031(2) 0.040(3) 0.027(2) 0.006(2) 0.011(2) 0.003(2)
C50 0.037(3) 0.081(5) 0.073(4) -0.009(4) 0.031(3) -0.002(3)

loop_
_atom_type_symbol
_atom_type_description
_atom_type_scat_dispersion_real
_atom_type_scat_dispersion_imag
_atom_type_scat_source
C C 0.0033 0.0016 'International Tables Vol C Tables 4.2.6.8 and 6.1.1.4'
H H 0.0000 0.0000 'International Tables Vol C Tables 4.2.6.8 and 6.1.1.4'
I I -0.4742 1.8119 'International Tables Vol C Tables 4.2.6.8 and 6.1.1.4'
N N 0.0061 0.0033 'International Tables Vol C Tables 4.2.6.8 and 6.1.1.4'
O O 0.0106 0.0060 'International Tables Vol C Tables 4.2.6.8 and 6.1.1.4'
S S 0.1246 0.1234 'International Tables Vol C Tables 4.2.6.8 and 6.1.1.4'

loop_
_geom_angle_atom_site_label_1
_geom_angle_atom_site_label_2
_geom_angle_atom_site_label_3
_geom_angle
O1 S1 N3 105.13(19)
O1 S1 C19 108.6(2)
O2 S1 O1 119.5(2)
O2 S1 N3 108.98(19)
O2 S1 C19 106.7(2)
N3 S1 C19 107.4(2)
O5 S2 O6 119.6(2)
O5 S2 N6 108.5(2)
O5 S2 C44 107.60(19)
O6 S2 N6 104.77(18)
O6 S2 C44 109.0(2)
N6 S2 C44 106.7(2)
C17 O4 C18 115.5(4)
C42 O8 C43 116.9(4)
C1 N1 H1 118.5
C1 N1 C13 123.1(3)
C13 N1 H1 118.5
C7 N2 H2 125.7
C7 N2 C14 108.5(3)
C14 N2 H2 125.7
C14 N3 S1 123.5(3)
C14 N3 C16 114.2(3)
C16 N3 S1 121.2(3)
C26 N4 H4A 118.7
C26 N4 C38 122.6(3)
C38 N4 H4A 118.7
C37 N5 H5A 125.3
C37 N5 C39 109.5(3)
C39 N5 H5A 125.3
C39 N6 S2 123.2(3)
C39 N6 C41 115.5(3)
C41 N6 S2 120.1(3)
N1 C1 C2 122.3(4)
N1 C1 C6 123.5(4)
C2 C1 C6 114.2(4)
C1 C2 I1 120.7(3)
C3 C2 I1 115.9(3)
C3 C2 C1 123.4(4)
C2 C3 H3 119.9
C2 C3 C4 120.1(4)
C4 C3 H3 119.9
C3 C4 H4 120.5
C5 C4 C3 119.0(4)
C5 C4 H4 120.5
C4 C5 H5 119.6
C4 C5 C6 120.7(4)
C6 C5 H5 119.6
C1 C6 H6 118.8
C5 C6 C1 122.5(4)
C5 C6 H6 118.8
C8 C7 N2 128.2(4)
C8 C7 C12 120.3(4)
C12 C7 N2 111.6(4)
C7 C8 H8 120.8
C7 C8 C9 118.5(4)
C9 C8 H8 120.8
C8 C9 H9 119.3
C10 C9 C8 121.3(4)
C10 C9 H9 119.3
C9 C10 H10 120.0
C9 C10 C11 120.0(5)
C11 C10 H10 120.0
C10 C11 H11 120.6
C12 C11 C10 118.7(5)
C12 C11 H11 120.6
C7 C12 C13 108.1(4)
C11 C12 C7 121.2(4)
C11 C12 C13 130.6(4)
N1 C13 C12 115.7(4)
N1 C13 C14 114.6(3)
N1 C13 C15 110.3(3)
C12 C13 C14 103.0(3)
C12 C13 C15 110.1(3)
C15 C13 C14 102.1(3)
N2 C14 C13 103.8(3)
N2 C14 H14 110.8
N3 C14 N2 116.1(3)
N3 C14 C13 103.9(3)
N3 C14 H14 110.8
C13 C14 H14 110.8
C13 C15 H15A 110.2
C13 C15 H15B 110.2
H15A C15 H15B 108.5
C16 C15 C13 107.8(3)
C16 C15 H15A 110.2
C16 C15 H15B 110.2
N3 C16 C15 102.7(3)
N3 C16 H16 110.2
N3 C16 C17 112.0(3)
C15 C16 H16 110.2
C17 C16 C15 111.4(4)
C17 C16 H16 110.2
O3 C17 O4 124.9(4)
O3 C17 C16 123.5(4)
O4 C17 C16 111.4(4)
O4 C18 H18A 109.5
O4 C18 H18B 109.5
O4 C18 H18C 109.5
H18A C18 H18B 109.5
H18A C18 H18C 109.5
H18B C18 H18C 109.5
C20 C19 S1 120.1(4)
C20 C19 C24 120.3(4)
C24 C19 S1 119.6(3)
C19 C20 H20 120.1
C19 C20 C21 119.8(4)
C21 C20 H20 120.1
C20 C21 H21 119.6
C22 C21 C20 120.9(5)
C22 C21 H21 119.6
C21 C22 C25 121.6(5)
C23 C22 C21 117.9(4)
C23 C22 C25 120.5(5)
C22 C23 H23 118.9
C24 C23 C22 122.1(5)
C24 C23 H23 118.9
C19 C24 H24 120.5
C23 C24 C19 119.1(5)
C23 C24 H24 120.5
C22 C25 H25A 109.5
C22 C25 H25B 109.5
C22 C25 H25C 109.5
H25A C25 H25B 109.5
H25A C25 H25C 109.5
H25B C25 H25C 109.5
N4 C26 C27 120.9(4)
C31 C26 N4 123.1(4)
C31 C26 C27 115.9(4)
C26 C27 I2 121.2(3)
C28 C27 I2 117.7(3)
C28 C27 C26 121.1(5)
C27 C28 H28 119.5
C29 C28 C27 121.0(4)
C29 C28 H28 119.5
C28 C29 H29 120.4
C28 C29 C30 119.2(5)
C30 C29 H29 120.4
C29 C30 H30 119.9
C31 C30 C29 120.2(5)
C31 C30 H30 119.9
C26 C31 H31 118.7
C30 C31 C26 122.6(4)
C30 C31 H31 118.7
C33 C32 H32 121.0
C33 C32 C37 117.9(4)
C37 C32 H32 121.0
C32 C33 H33 119.3
C32 C33 C34 121.5(5)
C34 C33 H33 119.3
C33 C34 H34 119.9
C33 C34 C35 120.3(5)
C35 C34 H34 119.9
C34 C35 H35 121.0
C36 C35 C34 118.0(5)
C36 C35 H35 121.0
C35 C36 C37 121.6(4)
C35 C36 C38 129.7(4)
C37 C36 C38 108.6(4)
C32 C37 N5 127.3(4)
C36 C37 N5 112.1(4)
C36 C37 C32 120.6(4)
N4 C38 C36 114.9(3)
N4 C38 C39 114.5(3)
N4 C38 C40 110.6(3)
C36 C38 C39 102.5(3)
C36 C38 C40 109.7(3)
C40 C38 C39 103.9(3)
N5 C39 N6 115.8(3)
N5 C39 C38 105.4(3)
N5 C39 H39 110.5
N6 C39 C38 103.8(3)
N6 C39 H39 110.5
C38 C39 H39 110.5
C38 C40 H40A 110.2
C38 C40 H40B 110.2
H40A C40 H40B 108.5
C41 C40 C38 107.5(3)
C41 C40 H40A 110.2
C41 C40 H40B 110.2
N6 C41 C40 103.2(3)
N6 C41 H41 110.3
N6 C41 C42 111.9(3)
C40 C41 H41 110.3
C42 C41 C40 110.7(4)
C42 C41 H41 110.3
O7 C42 O8 125.5(5)
O7 C42 C41 123.6(4)
O8 C42 C41 110.6(4)
O8 C43 H43A 109.5
O8 C43 H43B 109.5
O8 C43 H43C 109.5
H43A C43 H43B 109.5
H43A C43 H43C 109.5
H43B C43 H43C 109.5
C45 C44 S2 120.3(3)
C45 C44 C49 120.7(4)
C49 C44 S2 118.9(4)
C44 C45 H45 120.2
C44 C45 C46 119.6(4)
C46 C45 H45 120.2
C45 C46 H46 119.7
C47 C46 C45 120.6(5)
C47 C46 H46 119.7
C46 C47 C50 120.1(5)
C48 C47 C46 118.9(4)
C48 C47 C50 121.0(5)
C47 C48 H48 119.1
C47 C48 C49 121.8(4)
C49 C48 H48 119.1
C44 C49 H49 120.8
C48 C49 C44 118.4(5)
C48 C49 H49 120.8
C47 C50 H50A 109.5
C47 C50 H50B 109.5
C47 C50 H50C 109.5
H50A C50 H50B 109.5
H50A C50 H50C 109.5
H50B C50 H50C 109.5

loop_
_geom_bond_atom_site_label_1
_geom_bond_atom_site_label_2
_geom_bond_distance
I1 C2 2.117(4)
I2 C27 2.089(5)
S1 O1 1.438(3)
S1 O2 1.429(3)
S1 N3 1.627(4)
S1 C19 1.762(4)
S2 O5 1.419(3)
S2 O6 1.440(3)
S2 N6 1.630(4)
S2 C44 1.766(4)
O3 C17 1.199(6)
O4 C17 1.319(5)
O4 C18 1.444(6)
O7 C42 1.200(5)
O8 C42 1.322(5)
O8 C43 1.461(6)
N1 H1 0.8600
N1 C1 1.379(6)
N1 C13 1.456(5)
N2 H2 0.8600
N2 C7 1.396(6)
N2 C14 1.463(5)
N3 C14 1.454(5)
N3 C16 1.475(6)
N4 H4A 0.8600
N4 C26 1.400(6)
N4 C38 1.458(5)
N5 H5A 0.8600
N5 C37 1.393(6)
N5 C39 1.449(6)
N6 C39 1.464(5)
N6 C41 1.467(5)
C1 C2 1.406(6)
C1 C6 1.412(6)
C2 C3 1.377(6)
C3 H3 0.9300
C3 C4 1.381(7)
C4 H4 0.9300
C4 C5 1.367(7)
C5 H5 0.9300
C5 C6 1.388(6)
C6 H6 0.9300
C7 C8 1.384(6)
C7 C12 1.389(6)
C8 H8 0.9300
C8 C9 1.387(7)
C9 H9 0.9300
C9 C10 1.379(7)
C10 H10 0.9300
C10 C11 1.397(6)
C11 H11 0.9300
C11 C12 1.374(7)
C12 C13 1.503(6)
C13 C14 1.553(6)
C13 C15 1.552(6)
C14 H14 0.9800
C15 H15A 0.9700
C15 H15B 0.9700
C15 C16 1.531(6)
C16 H16 0.9800
C16 C17 1.528(6)
C18 H18A 0.9600
C18 H18B 0.9600
C18 H18C 0.9600
C19 C20 1.376(6)
C19 C24 1.385(7)
C20 H20 0.9300
C20 C21 1.390(6)
C21 H21 0.9300
C21 C22 1.387(7)
C22 C23 1.384(7)
C22 C25 1.511(6)
C23 H23 0.9300
C23 C24 1.377(7)
C24 H24 0.9300
C25 H25A 0.9600
C25 H25B 0.9600
C25 H25C 0.9600
C26 C27 1.404(6)
C26 C31 1.399(7)
C27 C28 1.397(7)
C28 H28 0.9300
C28 C29 1.360(8)
C29 H29 0.9300
C29 C30 1.382(7)
C30 H30 0.9300
C30 C31 1.373(7)
C31 H31 0.9300
C32 H32 0.9300
C32 C33 1.377(7)
C32 C37 1.389(6)
C33 H33 0.9300
C33 C34 1.382(8)
C34 H34 0.9300
C34 C35 1.399(7)
C35 H35 0.9300
C35 C36 1.366(6)
C36 C37 1.382(6)
C36 C38 1.524(6)
C38 C39 1.562(6)
C38 C40 1.555(6)
C39 H39 0.9800
C40 H40A 0.9700
C40 H40B 0.9700
C40 C41 1.531(6)
C41 H41 0.9800
C41 C42 1.521(6)
C43 H43A 0.9600
C43 H43B 0.9600
C43 H43C 0.9600
C44 C45 1.375(6)
C44 C49 1.395(6)
C45 H45 0.9300
C45 C46 1.390(6)
C46 H46 0.9300
C46 C47 1.383(7)
C47 C48 1.379(7)
C47 C50 1.510(7)
C48 H48 0.9300
C48 C49 1.382(7)
C49 H49 0.9300
C50 H50A 0.9600
C50 H50B 0.9600
C50 H50C 0.9600

loop_
_geom_hbond_atom_site_label_D
_geom_hbond_atom_site_label_H
_geom_hbond_atom_site_label_A
_geom_hbond_distance_DH
_geom_hbond_distance_HA
_geom_hbond_distance_DA
_geom_hbond_angle_DHA
_geom_hbond_site_symmetry_A
N1 H1 I1 0.86 2.81 3.289(3) 116.9 .
N1 H1 O3 0.86 2.62 3.129(5) 119.4 .
N2 H2 O6 0.86 2.34 2.997(5) 133.4 2_646
N4 H4A I2 0.86 2.81 3.261(3) 114.7 .
